data_4301140
loop_
_publ_author_name
'Carolynne Ricardo'
'Lauren M. Matosziuk'
'Jeffrey D. Evanseck'
'Tomislav Pintauer'

_publ_section_title
;
Strong Coordination of Tetraphenylborate Anion to Copper(I) Bipyridine and
Phenanthroline-Based Complexes and Its Effect on Catalytic Activity in the
Cyclopropanation of Styrene
;
_journal_name_full 'Inorganic Chemistry'
_journal_page_first 16
_journal_page_last 18
_journal_paper_doi 10.1021/ic801783r
_journal_volume 48
_journal_year 2009
_chemical_formula_moiety 'C34 H28 B Cu N2'
_chemical_formula_sum 'C34 H28 B Cu N2'
_chemical_formula_weight 538.93
_chemical_name_systematic
; 
 ? 
;
_space_group_IT_number 14
_symmetry_cell_setting monoclinic
_symmetry_space_group_name_Hall '-P 2ybc'
_symmetry_space_group_name_H-M 'P 1 21/c 1'
_atom_sites_solution_hydrogens geom
_atom_sites_solution_primary direct
_atom_sites_solution_secondary difmap
_audit_creation_method SHELXL-97
_cell_angle_alpha 90.00
_cell_angle_beta 114.185(2)
_cell_angle_gamma 90.00
_cell_formula_units_Z 4
_cell_length_a 9.2143(11)
_cell_length_b 33.258(4)
_cell_length_c 9.2161(11)
_cell_measurement_reflns_used 3939
_cell_measurement_temperature 150(2)
_cell_measurement_theta_max 49.966
_cell_measurement_theta_min 4.833
_cell_volume 2576.4(5)
_computing_cell_refinement 'SAINT (Bruker, 1998)'
_computing_data_collection 'SMART (Bruker, 1998)'
_computing_data_reduction SAINT
_computing_molecular_graphics 'SHELXTL (Shedrick, 2000)'
_computing_publication_material SHELXTL
_computing_structure_refinement 'SHELXL-97 (Sheldrick, 1997)'
_computing_structure_solution 'SHELXS-97 (Sheldrick, 1997)'
_diffrn_ambient_temperature 150(2)
_diffrn_measured_fraction_theta_full 0.988
_diffrn_measured_fraction_theta_max 0.988
_diffrn_measurement_device_type 'Bruker Smart ApexII'
_diffrn_measurement_method '\f and \w Scans'
_diffrn_radiation_monochromator graphite
_diffrn_radiation_source 'fine-focus sealed tube'
_diffrn_radiation_type MoK\a
_diffrn_radiation_wavelength 0.71073
_diffrn_reflns_av_R_equivalents 0.1323
_diffrn_reflns_av_sigmaI/netI 0.1070
_diffrn_reflns_limit_h_max 12
_diffrn_reflns_limit_h_min -12
_diffrn_reflns_limit_k_max 44
_diffrn_reflns_limit_k_min -44
_diffrn_reflns_limit_l_max 12
_diffrn_reflns_limit_l_min -12
_diffrn_reflns_number 27712
_diffrn_reflns_theta_full 28.77
_diffrn_reflns_theta_max 28.77
_diffrn_reflns_theta_min 1.22
_diffrn_standards_interval_count 0
_diffrn_standards_interval_time 0
_diffrn_standards_number 6651
_exptl_absorpt_coefficient_mu 0.875
_exptl_absorpt_correction_T_max 0.9254
_exptl_absorpt_correction_T_min 0.7322
_exptl_absorpt_correction_type multi-scan
_exptl_absorpt_process_details 'SADABS (Sheldrick, 2002)'
_exptl_crystal_colour orange
_exptl_crystal_density_diffrn 1.389
_exptl_crystal_density_method 'not measured'
_exptl_crystal_description rhomboid
_exptl_crystal_F_000 1120
_exptl_crystal_size_max 0.38
_exptl_crystal_size_mid 0.20
_exptl_crystal_size_min 0.09
_refine_diff_density_max 0.768
_refine_diff_density_min -0.727
_refine_diff_density_rms 0.073
_refine_ls_extinction_method none
_refine_ls_goodness_of_fit_ref 0.938
_refine_ls_hydrogen_treatment constr
_refine_ls_matrix_type full
_refine_ls_number_parameters 343
_refine_ls_number_reflns 6651
_refine_ls_number_restraints 0
_refine_ls_restrained_S_all 0.938
_refine_ls_R_factor_all 0.0874
_refine_ls_R_factor_gt 0.0474
_refine_ls_shift/su_max 0.001
_refine_ls_shift/su_mean 0.000
_refine_ls_structure_factor_coef Fsqd
_refine_ls_weighting_details 'calc w=1/[\s^2^(Fo^2^)+(0.0403P)^2^+0.0405P] where P=(Fo^2^+2Fc^2^)/3'
_refine_ls_weighting_scheme calc
_refine_ls_wR_factor_gt 0.1033
_refine_ls_wR_factor_ref 0.1201
_reflns_number_gt 3986
_reflns_number_total 6651
_reflns_threshold_expression >2sigma(I)
_cod_data_source_file ic801783r_si_002_3.cif
_cod_data_source_block '[Cu(bpy)][BPh4]'
_cod_original_cell_volume 2576.3(5)
_cod_original_sg_symbol_Hall -P2ybc
_cod_original_sg_symbol_H-M 'P 21/c'
_cod_database_code 4301140

loop_
_symmetry_equiv_pos_as_xyz
'x, y, z'
'-x, y+1/2, -z+1/2'
'-x, -y, -z'
'x, -y-1/2, z-1/2'

loop_
_atom_site_label
_atom_site_type_symbol
_atom_site_fract_x
_atom_site_fract_y
_atom_site_fract_z
_atom_site_U_iso_or_equiv
_atom_site_adp_type
_atom_site_occupancy
_atom_site_symmetry_multiplicity
_atom_site_calc_flag
_atom_site_refinement_flags
_atom_site_disorder_assembly
_atom_site_disorder_group
B1 B 0.7346(3) 0.88327(8) 0.3188(3) 0.0167(6) Uani 1 1 d . . .
C1 C 0.8001(3) 0.87457(7) 0.5121(3) 0.0172(5) Uani 1 1 d . . .
C2 C 0.8083(3) 0.90554(8) 0.6200(3) 0.0230(6) Uani 1 1 d . . .
H20 H 0.8130 0.9332 0.5860 0.028 Uiso 1 1 calc R . .
C3 C 0.5431(3) 0.89086(7) 0.2646(3) 0.0173(5) Uani 1 1 d . . .
C4 C 0.4338(3) 0.85902(8) 0.2388(3) 0.0208(6) Uani 1 1 d . . .
H2 H 0.4620 0.8334 0.2048 0.025 Uiso 1 1 calc R . .
C5 C 0.4755(3) 0.92945(7) 0.2552(3) 0.0230(6) Uani 1 1 d . . .
H6 H 0.5415 0.9518 0.2735 0.028 Uiso 1 1 calc R . .
C6 C 0.3168(3) 0.93576(8) 0.2205(3) 0.0258(6) Uani 1 1 d . . .
H5 H 0.2790 0.9619 0.2161 0.031 Uiso 1 1 calc R . .
C7 C 0.2131(3) 0.90358(9) 0.1920(3) 0.0270(6) Uani 1 1 d . . .
H4 H 0.1060 0.9077 0.1682 0.032 Uiso 1 1 calc R . .
C8 C 0.2729(3) 0.86528(8) 0.1999(3) 0.0283(7) Uani 1 1 d . . .
H3 H 0.2048 0.8433 0.1790 0.034 Uiso 1 1 calc R . .
C9 C 0.8430(3) 0.83606(8) 0.5821(3) 0.0227(6) Uani 1 1 d . . .
H23 H 0.8371 0.8143 0.5167 0.027 Uiso 1 1 calc R . .
C10 C 0.8936(3) 0.82948(8) 0.7444(3) 0.0264(6) Uani 1 1 d . . .
H24 H 0.9212 0.8037 0.7851 0.032 Uiso 1 1 calc R . .
C11 C 0.9031(3) 0.86094(8) 0.8457(3) 0.0254(6) Uani 1 1 d . . .
H22 H 0.9373 0.8565 0.9543 0.030 Uiso 1 1 calc R . .
C12 C 0.8616(3) 0.89868(8) 0.7839(3) 0.0276(6) Uani 1 1 d . . .
H21 H 0.8688 0.9201 0.8514 0.033 Uiso 1 1 calc R . .
C13 C 0.6688(3) 0.83067(7) 0.0788(3) 0.0208(6) Uani 1 1 d . . .
H13 H 0.5688 0.8424 0.0287 0.025 Uiso 1 1 calc R . .
C14 C 0.7736(3) 0.84555(7) 0.2267(3) 0.0172(5) Uani 1 1 d . . .
C15 C 0.9244(3) 0.82742(8) 0.2906(3) 0.0226(6) Uani 1 1 d . . .
H15 H 1.0010 0.8375 0.3849 0.027 Uiso 1 1 calc R . .
C16 C 0.9639(3) 0.79504(8) 0.2190(3) 0.0245(6) Uani 1 1 d . . .
H16 H 1.0637 0.7832 0.2683 0.029 Uiso 1 1 calc R . .
C17 C 0.8563(4) 0.78032(8) 0.0750(3) 0.0260(6) Uani 1 1 d . . .
H17 H 0.8818 0.7585 0.0270 0.031 Uiso 1 1 calc R . .
C18 C 0.7093(3) 0.79887(8) 0.0040(3) 0.0246(6) Uani 1 1 d . . .
H18 H 0.6368 0.7900 -0.0949 0.030 Uiso 1 1 calc R . .
C19 C 0.4276(4) 0.94011(9) 0.6549(3) 0.0319(7) Uani 1 1 d . . .
H30 H 0.4786 0.9583 0.6150 0.038 Uiso 1 1 calc R . .
C20 C 0.3507(4) 0.95442(9) 0.7447(3) 0.0341(7) Uani 1 1 d . . .
H31 H 0.3501 0.9818 0.7648 0.041 Uiso 1 1 calc R . .
C21 C 0.2751(3) 0.92795(8) 0.8039(3) 0.0297(7) Uani 1 1 d . . .
H32 H 0.2242 0.9370 0.8665 0.036 Uiso 1 1 calc R . .
C22 C 0.2756(3) 0.88799(8) 0.7697(3) 0.0268(6) Uani 1 1 d . . .
H33 H 0.2231 0.8696 0.8073 0.032 Uiso 1 1 calc R . .
C23 C 0.3550(3) 0.87495(8) 0.6786(3) 0.0207(5) Uani 1 1 d . . .
C24 C 0.3646(3) 0.83191(8) 0.6398(3) 0.0203(6) Uani 1 1 d . . .
C25 C 0.2721(3) 0.80200(8) 0.6654(3) 0.0278(6) Uani 1 1 d . . .
H28 H 0.1984 0.8084 0.7068 0.033 Uiso 1 1 calc R . .
C26 C 0.2911(4) 0.76249(9) 0.6283(4) 0.0321(7) Uani 1 1 d . . .
H27 H 0.2300 0.7421 0.6440 0.039 Uiso 1 1 calc R . .
C27 C 0.4016(4) 0.75390(9) 0.5681(3) 0.0303(7) Uani 1 1 d . . .
H26 H 0.4179 0.7276 0.5440 0.036 Uiso 1 1 calc R . .
C28 C 0.4878(4) 0.78522(8) 0.5444(3) 0.0293(7) Uani 1 1 d . . .
H25 H 0.5620 0.7794 0.5029 0.035 Uiso 1 1 calc R . .
C29 C 0.8153(3) 0.92294(7) 0.2762(3) 0.0181(5) Uani 1 1 d . . .
C30 C 0.9516(3) 0.94265(8) 0.3807(3) 0.0217(6) Uani 1 1 d . . .
H11 H 1.0007 0.9338 0.4854 0.026 Uiso 1 1 calc R . .
C31 C 1.0161(3) 0.97509(8) 0.3333(4) 0.0263(6) Uani 1 1 d . . .
H12 H 1.1069 0.9876 0.4065 0.032 Uiso 1 1 calc R . .
C32 C 0.7494(3) 0.93792(8) 0.1206(3) 0.0219(6) Uani 1 1 d . . .
H8 H 0.6590 0.9255 0.0463 0.026 Uiso 1 1 calc R . .
C33 C 0.9477(3) 0.98899(8) 0.1799(4) 0.0276(7) Uani 1 1 d . . .
H10 H 0.9917 1.0107 0.1485 0.033 Uiso 1 1 calc R . .
C34 C 0.8127(4) 0.97030(8) 0.0728(3) 0.0258(6) Uani 1 1 d . . .
H9 H 0.7643 0.9795 -0.0315 0.031 Uiso 1 1 calc R . .
Cu1 Cu 0.56243(4) 0.873929(11) 0.51502(4) 0.02834(12) Uani 1 1 d . . .
N2 N 0.4700(3) 0.82335(6) 0.5779(3) 0.0233(5) Uani 1 1 d . . .
N1 N 0.4320(3) 0.90083(7) 0.6226(3) 0.0245(5) Uani 1 1 d . . .

loop_
_atom_site_aniso_label
_atom_site_aniso_U_11
_atom_site_aniso_U_22
_atom_site_aniso_U_33
_atom_site_aniso_U_23
_atom_site_aniso_U_13
_atom_site_aniso_U_12
B1 0.0173(15) 0.0169(15) 0.0189(15) -0.0015(11) 0.0104(12) -0.0029(11)
C1 0.0163(12) 0.0177(12) 0.0204(13) 0.0011(11) 0.0103(10) -0.0033(11)
C2 0.0284(15) 0.0212(14) 0.0253(14) -0.0019(11) 0.0171(13) -0.0050(11)
C3 0.0182(13) 0.0190(13) 0.0176(13) -0.0006(10) 0.0104(11) -0.0011(10)
C4 0.0241(15) 0.0212(13) 0.0214(13) -0.0024(11) 0.0136(12) 0.0005(11)
C5 0.0252(15) 0.0175(13) 0.0311(15) 0.0011(11) 0.0164(13) 0.0003(11)
C6 0.0292(16) 0.0226(14) 0.0324(16) 0.0058(12) 0.0194(13) 0.0082(12)
C7 0.0175(14) 0.0413(17) 0.0242(15) 0.0012(13) 0.0106(12) 0.0050(12)
C8 0.0213(15) 0.0345(17) 0.0305(16) -0.0061(13) 0.0118(13) -0.0089(12)
C9 0.0273(15) 0.0228(14) 0.0228(14) -0.0014(11) 0.0150(12) -0.0037(11)
C10 0.0253(15) 0.0295(16) 0.0262(15) 0.0082(12) 0.0124(13) -0.0013(12)
C11 0.0228(15) 0.0376(16) 0.0162(13) 0.0013(12) 0.0083(12) -0.0078(12)
C12 0.0339(17) 0.0306(16) 0.0226(15) -0.0087(12) 0.0160(13) -0.0098(13)
C13 0.0237(14) 0.0217(14) 0.0206(13) -0.0006(11) 0.0125(12) -0.0016(11)
C14 0.0196(13) 0.0162(12) 0.0194(13) 0.0037(10) 0.0116(11) -0.0007(10)
C15 0.0215(14) 0.0278(15) 0.0210(14) -0.0025(11) 0.0112(12) -0.0010(11)
C16 0.0259(15) 0.0251(15) 0.0295(15) 0.0059(12) 0.0183(13) 0.0100(12)
C17 0.0401(18) 0.0164(13) 0.0337(16) -0.0026(12) 0.0276(14) -0.0005(12)
C18 0.0313(16) 0.0249(14) 0.0222(14) -0.0036(12) 0.0158(13) -0.0077(12)
C19 0.0389(18) 0.0281(16) 0.0338(17) 0.0005(13) 0.0203(15) -0.0044(13)
C20 0.0408(19) 0.0300(16) 0.0342(17) -0.0023(13) 0.0180(15) 0.0026(14)
C21 0.0332(17) 0.0330(17) 0.0277(16) 0.0012(13) 0.0175(14) 0.0070(13)
C22 0.0244(15) 0.0355(16) 0.0281(15) 0.0064(13) 0.0184(13) 0.0036(12)
C23 0.0166(13) 0.0257(14) 0.0195(13) 0.0044(11) 0.0071(11) 0.0021(11)
C24 0.0134(12) 0.0308(15) 0.0177(13) 0.0092(11) 0.0076(11) 0.0044(11)
C25 0.0250(15) 0.0315(16) 0.0330(16) 0.0067(13) 0.0181(13) 0.0039(12)
C26 0.0316(17) 0.0308(16) 0.0388(17) 0.0084(14) 0.0193(14) -0.0023(13)
C27 0.0361(17) 0.0246(15) 0.0334(16) 0.0036(13) 0.0175(14) 0.0070(13)
C28 0.0323(16) 0.0322(16) 0.0316(16) 0.0067(13) 0.0214(14) 0.0081(13)
C29 0.0203(13) 0.0187(13) 0.0196(13) -0.0002(10) 0.0126(11) 0.0010(10)
C30 0.0234(14) 0.0227(14) 0.0237(14) -0.0012(11) 0.0143(12) -0.0017(11)
C31 0.0244(15) 0.0229(14) 0.0391(17) -0.0089(13) 0.0205(13) -0.0079(12)
C32 0.0245(15) 0.0215(14) 0.0219(14) -0.0003(11) 0.0117(12) -0.0021(11)
C33 0.0353(17) 0.0158(13) 0.0464(18) 0.0004(13) 0.0316(15) -0.0020(12)
C34 0.0359(17) 0.0226(14) 0.0273(15) 0.0067(12) 0.0216(14) 0.0059(12)
Cu1 0.0264(2) 0.0357(2) 0.0324(2) 0.00676(17) 0.02165(16) 0.00196(16)
N2 0.0230(12) 0.0278(13) 0.0244(12) 0.0071(10) 0.0149(10) 0.0080(10)
N1 0.0225(12) 0.0309(13) 0.0239(12) 0.0023(10) 0.0134(10) -0.0010(10)

loop_
_atom_type_symbol
_atom_type_description
_atom_type_scat_dispersion_real
_atom_type_scat_dispersion_imag
_atom_type_scat_source
C C 0.0033 0.0016 'International Tables Vol C Tables 4.2.6.8 and 6.1.1.4'
H H 0.0000 0.0000 'International Tables Vol C Tables 4.2.6.8 and 6.1.1.4'
B B 0.0013 0.0007 'International Tables Vol C Tables 4.2.6.8 and 6.1.1.4'
N N 0.0061 0.0033 'International Tables Vol C Tables 4.2.6.8 and 6.1.1.4'
Cu Cu 0.3201 1.2651 'International Tables Vol C Tables 4.2.6.8 and 6.1.1.4'

loop_
_geom_angle_atom_site_label_1
_geom_angle_atom_site_label_2
_geom_angle_atom_site_label_3
_geom_angle
_geom_angle_site_symmetry_1
_geom_angle_site_symmetry_3
_geom_angle_publ_flag
C14 B1 C29 106.0(2) . . ?
C14 B1 C3 113.4(2) . . ?
C29 B1 C3 109.8(2) . . ?
C14 B1 C1 111.3(2) . . ?
C29 B1 C1 113.4(2) . . ?
C3 B1 C1 103.1(2) . . ?
C2 C1 C9 114.5(2) . . ?
C2 C1 B1 121.4(2) . . ?
C9 C1 B1 124.0(2) . . ?
C2 C1 Cu1 76.42(15) . . ?
C9 C1 Cu1 94.54(16) . . ?
B1 C1 Cu1 95.11(15) . . ?
C12 C2 C1 122.3(2) . . ?
C12 C2 Cu1 103.13(18) . . ?
C1 C2 Cu1 67.29(14) . . ?
C12 C2 H20 117.1 . . ?
C1 C2 H20 117.1 . . ?
Cu1 C2 H20 117.1 . . ?
C4 C3 C5 113.8(2) . . ?
C4 C3 B1 122.6(2) . . ?
C5 C3 B1 123.3(2) . . ?
C4 C3 Cu1 75.12(15) . . ?
C5 C3 Cu1 97.68(16) . . ?
B1 C3 Cu1 91.44(15) . . ?
C8 C4 C3 122.9(2) . . ?
C8 C4 Cu1 104.80(17) . . ?
C3 C4 Cu1 69.85(14) . . ?
C8 C4 H2 116.2 . . ?
C3 C4 H2 116.2 . . ?
Cu1 C4 H2 116.2 . . ?
C6 C5 C3 123.5(2) . . ?
C6 C5 H6 118.3 . . ?
C3 C5 H6 118.3 . . ?
C5 C6 C7 120.6(2) . . ?
C5 C6 H5 119.7 . . ?
C7 C6 H5 119.7 . . ?
C8 C7 C6 118.3(3) . . ?
C8 C7 H4 120.9 . . ?
C6 C7 H4 120.9 . . ?
C7 C8 C4 120.8(3) . . ?
C7 C8 H3 119.6 . . ?
C4 C8 H3 119.6 . . ?
C10 C9 C1 122.7(2) . . ?
C10 C9 H23 118.6 . . ?
C1 C9 H23 118.6 . . ?
C11 C10 C9 120.6(3) . . ?
C11 C10 H24 119.7 . . ?
C9 C10 H24 119.7 . . ?
C12 C11 C10 119.0(2) . . ?
C12 C11 H22 120.5 . . ?
C10 C11 H22 120.5 . . ?
C11 C12 C2 120.9(3) . . ?
C11 C12 H21 119.6 . . ?
C2 C12 H21 119.6 . . ?
C18 C13 C14 122.1(3) . . ?
C18 C13 H13 118.9 . . ?
C14 C13 H13 118.9 . . ?
C13 C14 C15 115.2(2) . . ?
C13 C14 B1 124.5(2) . . ?
C15 C14 B1 120.2(2) . . ?
C16 C15 C14 122.8(3) . . ?
C16 C15 H15 118.6 . . ?
C14 C15 H15 118.6 . . ?
C17 C16 C15 120.5(3) . . ?
C17 C16 H16 119.8 . . ?
C15 C16 H16 119.8 . . ?
C16 C17 C18 118.4(2) . . ?
C16 C17 H17 120.8 . . ?
C18 C17 H17 120.8 . . ?
C17 C18 C13 120.8(3) . . ?
C17 C18 H18 119.6 . . ?
C13 C18 H18 119.6 . . ?
N1 C19 C20 122.6(3) . . ?
N1 C19 H30 118.7 . . ?
C20 C19 H30 118.7 . . ?
C21 C20 C19 119.3(3) . . ?
C21 C20 H31 120.3 . . ?
C19 C20 H31 120.3 . . ?
C22 C21 C20 118.9(3) . . ?
C22 C21 H32 120.5 . . ?
C20 C21 H32 120.5 . . ?
C21 C22 C23 119.7(3) . . ?
C21 C22 H33 120.1 . . ?
C23 C22 H33 120.1 . . ?
N1 C23 C22 121.5(3) . . ?
N1 C23 C24 115.5(2) . . ?
C22 C23 C24 123.0(2) . . ?
N2 C24 C25 121.3(2) . . ?
N2 C24 C23 115.6(2) . . ?
C25 C24 C23 123.1(2) . . ?
C26 C25 C24 119.2(3) . . ?
C26 C25 H28 120.4 . . ?
C24 C25 H28 120.4 . . ?
C27 C26 C25 119.1(3) . . ?
C27 C26 H27 120.5 . . ?
C25 C26 H27 120.5 . . ?
C26 C27 C28 118.4(3) . . ?
C26 C27 H26 120.8 . . ?
C28 C27 H26 120.8 . . ?
N2 C28 C27 123.3(3) . . ?
N2 C28 H25 118.4 . . ?
C27 C28 H25 118.4 . . ?
C30 C29 C32 115.5(2) . . ?
C30 C29 B1 125.6(2) . . ?
C32 C29 B1 118.8(2) . . ?
C31 C30 C29 122.0(3) . . ?
C31 C30 H11 119.0 . . ?
C29 C30 H11 119.0 . . ?
C33 C31 C30 120.8(3) . . ?
C33 C31 H12 119.6 . . ?
C30 C31 H12 119.6 . . ?
C34 C32 C29 122.8(3) . . ?
C34 C32 H8 118.6 . . ?
C29 C32 H8 118.6 . . ?
C31 C33 C34 119.0(2) . . ?
C31 C33 H10 120.5 . . ?
C34 C33 H10 120.5 . . ?
C33 C34 C32 119.9(3) . . ?
C33 C34 H9 120.0 . . ?
C32 C34 H9 120.0 . . ?
N1 Cu1 N2 80.18(9) . . ?
N1 Cu1 C1 141.71(9) . . ?
N2 Cu1 C1 122.42(9) . . ?
N1 Cu1 C3 123.79(9) . . ?
N2 Cu1 C3 127.21(9) . . ?
C1 Cu1 C3 69.83(9) . . ?
N1 Cu1 C2 105.45(9) . . ?
N2 Cu1 C2 133.98(9) . . ?
C1 Cu1 C2 36.29(9) . . ?
C3 Cu1 C2 88.21(9) . . ?
N1 Cu1 C4 118.33(9) . . ?
N2 Cu1 C4 92.77(9) . . ?
C1 Cu1 C4 92.92(9) . . ?
C3 Cu1 C4 35.03(9) . . ?
C2 Cu1 C4 120.95(9) . . ?
C28 N2 C24 118.7(2) . . ?
C28 N2 Cu1 127.21(19) . . ?
C24 N2 Cu1 113.46(17) . . ?
C19 N1 C23 117.9(2) . . ?
C19 N1 Cu1 127.43(19) . . ?
C23 N1 Cu1 114.34(18) . . ?

loop_
_geom_bond_atom_site_label_1
_geom_bond_atom_site_label_2
_geom_bond_distance
_geom_bond_site_symmetry_2
_geom_bond_publ_flag
B1 C14 1.635(4) . ?
B1 C29 1.640(4) . ?
B1 C3 1.644(4) . ?
B1 C1 1.656(4) . ?
C1 C2 1.412(3) . ?
C1 C9 1.416(3) . ?
C1 Cu1 2.201(3) . ?
C2 C12 1.402(4) . ?
C2 Cu1 2.319(3) . ?
C2 H20 0.9800 . ?
C3 C4 1.413(4) . ?
C3 C5 1.414(3) . ?
C3 Cu1 2.311(2) . ?
C4 C8 1.391(4) . ?
C4 Cu1 2.379(3) . ?
C4 H2 0.9800 . ?
C5 C6 1.378(4) . ?
C5 H6 0.9300 . ?
C6 C7 1.386(4) . ?
C6 H5 0.9300 . ?
C7 C8 1.378(4) . ?
C7 H4 0.9300 . ?
C8 H3 0.9300 . ?
C9 C10 1.389(4) . ?
C9 H23 0.9300 . ?
C10 C11 1.381(4) . ?
C10 H24 0.9300 . ?
C11 C12 1.367(4) . ?
C11 H22 0.9300 . ?
C12 H21 0.9300 . ?
C13 C18 1.395(3) . ?
C13 C14 1.399(4) . ?
C13 H13 0.9300 . ?
C14 C15 1.404(4) . ?
C15 C16 1.387(3) . ?
C15 H15 0.9300 . ?
C16 C17 1.381(4) . ?
C16 H16 0.9300 . ?
C17 C18 1.384(4) . ?
C17 H17 0.9300 . ?
C18 H18 0.9300 . ?
C19 N1 1.344(3) . ?
C19 C20 1.376(4) . ?
C19 H30 0.9300 . ?
C20 C21 1.367(4) . ?
C20 H31 0.9300 . ?
C21 C22 1.366(4) . ?
C21 H32 0.9300 . ?
C22 C23 1.390(4) . ?
C22 H33 0.9300 . ?
C23 N1 1.346(3) . ?
C23 C24 1.487(4) . ?
C24 N2 1.343(3) . ?
C24 C25 1.392(4) . ?
C25 C26 1.387(4) . ?
C25 H28 0.9300 . ?
C26 C27 1.374(4) . ?
C26 H27 0.9300 . ?
C27 C28 1.381(4) . ?
C27 H26 0.9300 . ?
C28 N2 1.331(3) . ?
C28 H25 0.9300 . ?
C29 C30 1.394(4) . ?
C29 C32 1.400(3) . ?
C30 C31 1.386(4) . ?
C30 H11 0.9300 . ?
C31 C33 1.371(4) . ?
C31 H12 0.9300 . ?
C32 C34 1.380(4) . ?
C32 H8 0.9300 . ?
C33 C34 1.379(4) . ?
C33 H10 0.9300 . ?
C34 H9 0.9300 . ?
Cu1 N1 2.051(2) . ?
Cu1 N2 2.072(2) . ?
